data_7101319
loop_
_publ_author_name
'David Hodgson'
'Matthew J. Fleming'
'Changxue Lin'
'Steven J. Stanway'
'Zhaoqing Xu.'

_publ_section_title
;
3-Hydroxypyrrolidines from Epoxysulfonamides and
Dimethylsulfoxonium Methylide
;
_journal_issue 30
_journal_name_full 'Chemical Communications'
_journal_paper_doi 10.1039/b606583j
_journal_year 2006
_chemical_compound_source
;
synthesis as described
;
_chemical_formula_moiety ' C17 H18 Br1 N1 O3 S1 '
_chemical_formula_sum 'C17 H18 Br N O3 S'
_chemical_formula_weight 396.30
_chemical_name_common (2R*,3S*)-2-(4-bromophenyl)-1-tosylpyrrolidin-3-ol
_chemical_name_systematic
;
?
;
_space_group_IT_number 2
_symmetry_cell_setting triclinic
_symmetry_space_group_name_Hall '-P 1'
_symmetry_space_group_name_H-M 'P -1'
_atom_sites_solution_hydrogens geom
_atom_sites_solution_primary direct
_audit_creation_date 05-05-12
_audit_creation_method CRYSTALS_ver_12-03-99
_cell_angle_alpha 95.766(2)
_cell_angle_beta 96.224(2)
_cell_angle_gamma 92.306(3)
_cell_formula_units_Z 2
_cell_length_a 7.4856(4)
_cell_length_b 9.7383(5)
_cell_length_c 11.5200(6)
_cell_measurement_reflns_used 10663
_cell_measurement_temperature 150
_cell_measurement_theta_max 28
_cell_measurement_theta_min 5
_cell_volume 829.49(8)
_computing_cell_refinement
;
KappaCCD software 'DENZO' (Otwinowski & Minor, 1996)
;
_computing_data_collection
;
KappaCCD software 'Collect' (Nonius, 2000)
;
_computing_data_reduction
;
KappaCCD software 'DENZO' (Otwinowski & Minor, 1996)
;
_computing_publication_material
;
CRYSTALS (Watkin et al, 2001)
;
_computing_structure_refinement
;
CRYSTALS (Watkin et al, 2001)
;
_computing_structure_solution 'SIR92 (Giacovazzo et al, 1992)'
_diffrn_ambient_temperature 150
_diffrn_measured_fraction_theta_full 0.995
_diffrn_measured_fraction_theta_max 0.988
_diffrn_measurement_device_type
;
Nonius KappaCCD
;
_diffrn_measurement_method \w
_diffrn_radiation_monochromator graphite
_diffrn_radiation_type 'Mo K\a'
_diffrn_radiation_wavelength 0.71073
_diffrn_reflns_av_R_equivalents 0.050
_diffrn_reflns_limit_h_max 9
_diffrn_reflns_limit_h_min -8
_diffrn_reflns_limit_k_max 12
_diffrn_reflns_limit_k_min -12
_diffrn_reflns_limit_l_max 14
_diffrn_reflns_limit_l_min -14
_diffrn_reflns_number 10663
_diffrn_reflns_theta_full 25.
_diffrn_reflns_theta_max 27.454
_diffrn_reflns_theta_min 5.178
_diffrn_standards_decay_% 0.00
_diffrn_standards_interval_count 0
_diffrn_standards_interval_time 0
_diffrn_standards_number 0
_exptl_absorpt_coefficient_mu 2.617
_exptl_absorpt_correction_T_max 0.90
_exptl_absorpt_correction_T_min 0.59
_exptl_absorpt_correction_type multi-scan
_exptl_absorpt_process_details
;
Denzo/Scalepack (Otwinowski & Minor, 1996)
;
_exptl_crystal_colour ' colourless '
_exptl_crystal_density_diffrn 1.587
_exptl_crystal_description ' needle '
_exptl_crystal_F_000 404
_exptl_crystal_size_max 0.20
_exptl_crystal_size_mid 0.04
_exptl_crystal_size_min 0.04
_exptl_crystal_thermal_history
;
The material was crystallised at ambient temperature. A suitable crystal
was cooled rapidly to 150K for single-crystal X-ray diffraction analysis.
;
_refine_diff_density_max 0.57
_refine_diff_density_min -1.09
_refine_ls_extinction_method None
_refine_ls_goodness_of_fit_ref 1.0388
_refine_ls_hydrogen_treatment mixed
_refine_ls_matrix_type full
_refine_ls_number_parameters 212
_refine_ls_number_reflns 3008
_refine_ls_number_restraints 0
_refine_ls_R_factor_all 0.0531
_refine_ls_R_factor_gt 0.0423
_refine_ls_shift/su_max 0.002516
_refine_ls_structure_factor_coef F
_refine_ls_weighting_details
;
Method, part 1, Chebychev polynomial, (Watkin, 1994, Prince, 1982)
[weight] = 1.0/[A~0~*T~0~(x)+A~1~*T~1~(x) ... +A~n-1~]*T~n-1~(x)]
where A~i~ are the Chebychev coefficients listed below and x= Fcalc/Fmax
Method = Robust Weighting (Prince, 1982)
W = [weight] * [1-(deltaF/6*sigmaF)^2^]^2^
A~i~ are:
1.44 0.527 1.04
;
_refine_ls_weighting_scheme calc
_refine_ls_wR_factor_all 0.0597
_refine_ls_wR_factor_gt 0.0507
_refine_ls_wR_factor_ref 0.0507
_reflns_limit_h_max 9
_reflns_limit_h_min -9
_reflns_limit_k_max 12
_reflns_limit_k_min -12
_reflns_limit_l_max 14
_reflns_limit_l_min 0
_reflns_number_gt 3008
_reflns_number_total 3724
_reflns_threshold_expression I>3.00u(I)
_cod_data_source_file b606583j.txt
_cod_depositor_comments
;
The following automatic conversions were performed:
'_symmetry_cell_setting' value 'Triclinic' changed to 'triclinic'
according to '/home/saulius/struct/CIF-dictionaries/cif_core.dic'
dictionary named 'cif_core.dic' version 2.4.1 from 2010-06-29.

Automatic conversion script
Id: cif_fix_enum 1527 2010-12-29 10:47:43Z saulius 
;
_cod_original_sg_symbol_H-M 'P -1 '
_cod_original_formula_sum ' C17 H18 Br1 N1 O3 S1 '
_cod_database_code 7101319

loop_
_symmetry_equiv_pos_as_xyz
x,y,z
-x,-y,-z

loop_
_atom_site_label
_atom_site_type_symbol
_atom_site_fract_x
_atom_site_fract_y
_atom_site_fract_z
_atom_site_U_iso_or_equiv
_atom_site_occupancy
_atom_site_adp_type
N1 N 0.8233(3) 0.2355(2) -0.16962(19) 0.0246 1.0000 Uani
C1 C 0.7008(3) 0.2917(3) -0.0847(2) 0.0263 1.0000 Uani
C2 C 0.5132(4) 0.2442(3) -0.1463(3) 0.0320 1.0000 Uani
C3 C 0.5460(4) 0.1092(3) -0.2177(3) 0.0351 1.0000 Uani
C4 C 0.7209(4) 0.1449(3) -0.2683(3) 0.0308 1.0000 Uani
C5 C 0.7396(3) 0.2408(3) 0.0351(2) 0.0257 1.0000 Uani
C6 C 0.8227(4) 0.1171(3) 0.0500(3) 0.0293 1.0000 Uani
C7 C 0.8578(4) 0.0725(3) 0.1615(3) 0.0293 1.0000 Uani
C8 C 0.8105(4) 0.1545(3) 0.2578(2) 0.0271 1.0000 Uani
C9 C 0.7238(4) 0.2770(3) 0.2446(3) 0.0301 1.0000 Uani
C10 C 0.6880(4) 0.3187(3) 0.1335(3) 0.0295 1.0000 Uani
Br1 Br 0.87007(4) 0.10015(3) 0.41018(2) 0.0339 1.0000 Uani
O1 O 0.4593(3) 0.3466(2) -0.2216(2) 0.0367 1.0000 Uani
S1 S 0.98594(8) 0.33867(7) -0.19877(6) 0.0245 1.0000 Uani
O2 O 1.0794(3) 0.3974(2) -0.08894(18) 0.0294 1.0000 Uani
O3 O 1.0827(3) 0.2579(2) -0.28134(18) 0.0300 1.0000 Uani
C11 C 0.8869(3) 0.4723(3) -0.2715(2) 0.0264 1.0000 Uani
C12 C 0.8406(4) 0.5912(3) -0.2072(2) 0.0281 1.0000 Uani
C13 C 0.7531(4) 0.6916(3) -0.2664(3) 0.0300 1.0000 Uani
C14 C 0.7107(4) 0.6749(3) -0.3880(3) 0.0307 1.0000 Uani
C15 C 0.7599(4) 0.5544(3) -0.4507(3) 0.0342 1.0000 Uani
C16 C 0.8469(4) 0.4528(3) -0.3939(3) 0.0309 1.0000 Uani
C17 C 0.6186(4) 0.7838(3) -0.4520(3) 0.0392 1.0000 Uani
H1 H 0.353(7) 0.316(5) -0.252(4) 0.059(13) 1.0000 Uiso
H11 H 0.7154 0.3944 -0.0665 0.0316 1.0000 Uiso
H21 H 0.4182 0.2316 -0.0930 0.0387 1.0000 Uiso
H31 H 0.4454 0.0831 -0.2816 0.0415 1.0000 Uiso
H32 H 0.5614 0.0324 -0.1667 0.0415 1.0000 Uiso
H41 H 0.6971 0.1953 -0.3394 0.0361 1.0000 Uiso
H42 H 0.7865 0.0600 -0.2887 0.0361 1.0000 Uiso
H61 H 0.8575 0.0595 -0.0201 0.0353 1.0000 Uiso
H71 H 0.9160 -0.0168 0.1716 0.0354 1.0000 Uiso
H91 H 0.6879 0.3341 0.3146 0.0359 1.0000 Uiso
H101 H 0.6243 0.4058 0.1235 0.0353 1.0000 Uiso
H121 H 0.8696 0.6046 -0.1199 0.0332 1.0000 Uiso
H131 H 0.7199 0.7778 -0.2206 0.0357 1.0000 Uiso
H151 H 0.7318 0.5414 -0.5381 0.0410 1.0000 Uiso
H161 H 0.8807 0.3668 -0.4396 0.0373 1.0000 Uiso
H171 H 0.6000 0.7527 -0.5380 0.0470 1.0000 Uiso
H172 H 0.6949 0.8718 -0.4380 0.0470 1.0000 Uiso
H173 H 0.4994 0.7996 -0.4226 0.0470 1.0000 Uiso

loop_
_atom_site_aniso_label
_atom_site_aniso_U_11
_atom_site_aniso_U_22
_atom_site_aniso_U_33
_atom_site_aniso_U_23
_atom_site_aniso_U_13
_atom_site_aniso_U_12
N1 0.0208(10) 0.0284(10) 0.0246(11) 0.0040(8) 0.0017(8) 0.0003(8)
C1 0.0197(12) 0.0298(12) 0.0295(13) 0.0058(10) 0.0007(10) 0.0025(9)
C2 0.0209(12) 0.0404(15) 0.0354(15) 0.0123(12) -0.0015(11) 0.0022(11)
C3 0.0263(14) 0.0373(15) 0.0402(16) 0.0067(12) -0.0032(12) -0.0051(11)
C4 0.0270(13) 0.0313(13) 0.0320(14) -0.0005(11) -0.0023(11) -0.0017(10)
C5 0.0179(11) 0.0312(13) 0.0278(13) 0.0042(10) 0.0018(10) 0.0010(10)
C6 0.0252(13) 0.0342(13) 0.0289(13) 0.0035(11) 0.0022(10) 0.0073(11)
C7 0.0250(13) 0.0314(13) 0.0320(14) 0.0066(11) 0.0010(11) 0.0052(10)
C8 0.0224(12) 0.0312(12) 0.0271(13) 0.0040(10) 0.0005(10) -0.0016(10)
C9 0.0257(13) 0.0323(13) 0.0318(14) 0.0020(11) 0.0031(11) -0.0002(10)
C10 0.0233(12) 0.0299(13) 0.0351(14) 0.0040(11) 0.0013(11) 0.0028(10)
Br1 0.03316(18) 0.04031(18) 0.02834(17) 0.00740(11) -0.00040(11) 0.00263(11)
O1 0.0215(10) 0.0474(12) 0.0419(12) 0.0139(10) -0.0026(9) 0.0066(9)
S1 0.0172(3) 0.0292(3) 0.0267(3) 0.0042(2) -0.0001(2) 0.0017(2)
O2 0.0213(9) 0.0364(10) 0.0285(10) 0.0021(8) -0.0039(7) -0.0006(7)
O3 0.0219(9) 0.0366(10) 0.0322(10) 0.0035(8) 0.0052(8) 0.0055(8)
C11 0.0186(11) 0.0311(13) 0.0294(13) 0.0054(10) 0.0011(10) -0.0023(10)
C12 0.0233(12) 0.0302(13) 0.0295(13) 0.0010(10) -0.0006(10) -0.0003(10)
C13 0.0248(13) 0.0294(13) 0.0350(14) 0.0024(11) 0.0015(11) -0.0003(10)
C14 0.0218(12) 0.0339(14) 0.0364(15) 0.0091(12) -0.0002(11) -0.0028(10)
C15 0.0362(15) 0.0387(15) 0.0276(13) 0.0060(11) 0.0013(11) 0.0022(12)
C16 0.0325(14) 0.0308(13) 0.0300(14) 0.0052(11) 0.0037(11) 0.0023(11)
C17 0.0338(16) 0.0400(16) 0.0438(18) 0.0132(13) -0.0048(13) 0.0036(12)

loop_
_atom_type_symbol
_atom_type_scat_dispersion_real
_atom_type_scat_dispersion_imag
_atom_type_scat_Cromer_Mann_a1
_atom_type_scat_Cromer_Mann_b1
_atom_type_scat_Cromer_Mann_a2
_atom_type_scat_Cromer_Mann_b2
_atom_type_scat_Cromer_Mann_a3
_atom_type_scat_Cromer_Mann_b3
_atom_type_scat_Cromer_Mann_a4
_atom_type_scat_Cromer_Mann_b4
_atom_type_scat_Cromer_Mann_c
_atom_type_scat_source
'C ' 0.0033 0.0016 2.3100 20.8439 1.0200 10.2075 1.5886 0.5687 0.8650 51.6512 0.2156 International_Tables_Vol_IV_Table_2.2B
'H ' 0.0000 0.0000 0.4930 10.5109 0.3229 26.1257 0.1402 3.1424 0.0408 57.7998 0.0030 International_Tables_Vol_IV_Table_2.2B
'Br ' -0.2901 2.4595 17.1789 2.1723 5.2358 16.5796 5.6377 0.2609 3.9851 41.4328 2.9557 International_Tables_Vol_IV_Table_2.2B
'N ' 0.0061 0.0033 12.2126 0.0057 3.1322 9.8933 2.0125 28.9975 1.1663 0.5826 -11.5290 International_Tables_Vol_IV_Table_2.2B
'O ' 0.0106 0.0060 3.0485 13.2771 2.2868 5.7011 1.5463 0.3239 0.8670 32.9089 0.2508 International_Tables_Vol_IV_Table_2.2B
'S ' 0.1246 0.1234 6.9053 1.4679 5.2034 22.2151 1.4379 0.2536 1.5863 56.1720 0.8669 International_Tables_Vol_IV_Table_2.2B

loop_
_geom_angle_atom_site_label_1
_geom_angle_atom_site_label_2
_geom_angle_atom_site_label_3
_geom_angle
_geom_angle_publ_flag
C1 N1 C4 110.8(2) yes
C1 N1 S1 117.61(18) yes
C4 N1 S1 118.48(18) yes
N1 C1 C2 103.0(2) yes
N1 C1 C5 112.5(2) yes
C2 C1 C5 113.3(2) yes
N1 C1 H11 113.114 no
C2 C1 H11 112.391 no
C5 C1 H11 102.856 no
C1 C2 C3 103.3(2) yes
C1 C2 O1 106.9(2) yes
C3 C2 O1 110.8(3) yes
C1 C2 H21 115.380 no
C3 C2 H21 111.771 no
O1 C2 H21 108.498 no
C2 C3 C4 102.2(2) yes
C2 C3 H31 111.250 no
C4 C3 H31 111.250 no
C2 C3 H32 111.250 no
C4 C3 H32 111.250 no
H31 C3 H32 109.467 no
N1 C4 C3 102.5(2) yes
N1 C4 H41 111.194 no
C3 C4 H41 111.195 no
N1 C4 H42 111.194 no
C3 C4 H42 111.195 no
H41 C4 H42 109.466 no
C1 C5 C6 121.9(2) yes
C1 C5 C10 119.1(2) yes
C6 C5 C10 118.9(3) yes
C5 C6 C7 120.9(3) yes
C5 C6 H61 119.557 no
C7 C6 H61 119.557 no
C6 C7 C8 118.8(2) yes
C6 C7 H71 120.599 no
C8 C7 H71 120.599 no
C7 C8 C9 121.2(3) yes
C7 C8 Br1 119.1(2) yes
C9 C8 Br1 119.7(2) yes
C8 C9 C10 119.2(3) yes
C8 C9 H91 120.392 no
C10 C9 H91 120.392 no
C5 C10 C9 120.9(3) yes
C5 C10 H101 119.545 no
C9 C10 H101 119.544 no
C2 O1 H1 103(3) no
N1 S1 O2 107.32(12) yes
N1 S1 O3 105.79(12) yes
O2 S1 O3 119.31(12) yes
N1 S1 C11 107.47(12) yes
O2 S1 C11 108.65(13) yes
O3 S1 C11 107.75(13) yes
S1 C11 C12 120.1(2) yes
S1 C11 C16 118.9(2) yes
C12 C11 C16 120.9(3) yes
C11 C12 C13 118.9(3) yes
C11 C12 H121 120.552 no
C13 C12 H121 120.552 no
C12 C13 C14 121.5(3) yes
C12 C13 H131 119.241 no
C14 C13 H131 119.241 no
C13 C14 C15 118.4(3) yes
C13 C14 C17 121.6(3) yes
C15 C14 C17 120.0(3) yes
C14 C15 C16 121.1(3) yes
C14 C15 H151 119.433 no
C16 C15 H151 119.433 no
C11 C16 C15 119.1(3) yes
C11 C16 H161 120.448 no
C15 C16 H161 120.448 no
C14 C17 H171 109.466 no
C14 C17 H172 109.466 no
H171 C17 H172 109.476 no
C14 C17 H173 109.467 no
H171 C17 H173 109.476 no
H172 C17 H173 109.476 no

loop_
_geom_bond_atom_site_label_1
_geom_bond_atom_site_label_2
_geom_bond_distance
_geom_bond_publ_flag
N1 C1 1.492(3) yes
N1 C4 1.488(3) yes
N1 S1 1.631(2) yes
C1 C2 1.535(4) yes
C1 C5 1.516(4) yes
C1 H11 1.000 no
C2 C3 1.522(5) yes
C2 O1 1.429(3) yes
C2 H21 1.000 no
C3 C4 1.530(4) yes
C3 H31 1.000 no
C3 H32 1.000 no
C4 H41 1.000 no
C4 H42 1.000 no
C5 C6 1.394(4) yes
C5 C10 1.399(4) yes
C6 C7 1.398(4) yes
C6 H61 1.000 no
C7 C8 1.387(4) yes
C7 H71 1.000 no
C8 C9 1.395(4) yes
C8 Br1 1.896(3) yes
C9 C10 1.383(4) yes
C9 H91 1.000 no
C10 H101 1.000 no
O1 H1 0.86(5) no
S1 O2 1.431(2) yes
S1 O3 1.447(2) yes
S1 C11 1.762(3) yes
C11 C12 1.388(4) yes
C11 C16 1.401(4) yes
C12 C13 1.392(4) yes
C12 H121 1.000 no
C13 C14 1.394(4) yes
C13 H131 1.000 no
C14 C15 1.398(4) yes
C14 C17 1.501(4) yes
C15 C16 1.386(4) yes
C15 H151 1.000 no
C16 H161 1.000 no
C17 H171 1.000 no
C17 H172 1.000 no
C17 H173 1.000 no

loop_
_geom_hbond_atom_site_label_D
_geom_hbond_atom_site_label_H
_geom_hbond_atom_site_label_A
_geom_hbond_site_symmetry_A
_geom_hbond_distance_DH
_geom_hbond_distance_HA
_geom_hbond_distance_DA
_geom_hbond_angle_DHA
_geom_hbond_publ_flag
O1 H1 O3 1_455 0.86(5) 2.06(5) 2.903(3) 165(4) yes
